data_4073559
loop_
_publ_author_name
'Ahmed, Takiya J.'
'Zakharov, Lev N.'
'Tyler, David R.'

_publ_section_title
;
 Organometallic Catalysis in Aqueous Solution. The Hydrolytic Activity of
 a Water-Solubleansa-Molybdocene Catalyst
;
_journal_issue 21
_journal_name_full Organometallics
_journal_page_first 5179
_journal_paper_doi 10.1021/om7004657
_journal_volume 26
_journal_year 2007
_chemical_formula_sum 'C23 H30 Mo O5 S'
_chemical_formula_weight 514.47
_chemical_name_systematic
; 
 ? 
;
_space_group_IT_number 14
_symmetry_cell_setting monoclinic
_symmetry_space_group_name_Hall '-P 2yn'
_symmetry_space_group_name_H-M 'P 1 21/n 1'
_atom_sites_solution_hydrogens geom
_atom_sites_solution_primary direct
_atom_sites_solution_secondary difmap
_audit_creation_method SHELXTL
_cell_angle_alpha 90.00
_cell_angle_beta 110.320(3)
_cell_angle_gamma 90.00
_cell_formula_units_Z 4
_cell_length_a 17.207(2)
_cell_length_b 7.7689(11)
_cell_length_c 17.786(3)
_cell_measurement_reflns_used 4721
_cell_measurement_temperature 153(2)
_cell_measurement_theta_max 28.09
_cell_measurement_theta_min 2.53
_cell_volume 2229.7(6)
_computing_cell_refinement 'Bruker SMART'
_computing_data_collection 'Bruker SMART'
_computing_data_reduction 'Bruker SAINT'
_computing_molecular_graphics 'Bruker SHELXTL'
_computing_publication_material 'Bruker SHELXTL'
_computing_structure_refinement 'Bruker SHELXTL'
_computing_structure_solution 'Bruker SHELXTL'
_diffrn_ambient_temperature 153(2)
_diffrn_measured_fraction_theta_full 0.931
_diffrn_measured_fraction_theta_max 0.931
_diffrn_measurement_device_type 'CCD area detector'
_diffrn_measurement_method 'phi and omega scans'
_diffrn_radiation_monochromator graphite
_diffrn_radiation_source 'fine-focus sealed tube'
_diffrn_radiation_type MoK\a
_diffrn_radiation_wavelength 0.71073
_diffrn_reflns_av_R_equivalents 0.0409
_diffrn_reflns_av_sigmaI/netI 0.0496
_diffrn_reflns_limit_h_max 21
_diffrn_reflns_limit_h_min -19
_diffrn_reflns_limit_k_max 10
_diffrn_reflns_limit_k_min -10
_diffrn_reflns_limit_l_max 18
_diffrn_reflns_limit_l_min -23
_diffrn_reflns_number 13693
_diffrn_reflns_theta_full 28.19
_diffrn_reflns_theta_max 28.19
_diffrn_reflns_theta_min 1.42
_exptl_absorpt_coefficient_mu 0.714
_exptl_absorpt_correction_T_max 1.000
_exptl_absorpt_correction_T_min 0.577
_exptl_absorpt_correction_type multi-scan
_exptl_absorpt_process_details SADABS
_exptl_crystal_colour Green/Yellow
_exptl_crystal_density_diffrn 1.533
_exptl_crystal_density_meas 0
_exptl_crystal_density_method 'not measured'
_exptl_crystal_description Plate
_exptl_crystal_F_000 1064
_exptl_crystal_size_max 0.32
_exptl_crystal_size_mid 0.12
_exptl_crystal_size_min 0.03
_refine_diff_density_max 2.065
_refine_diff_density_min -1.484
_refine_diff_density_rms 0.136
_refine_ls_extinction_method none
_refine_ls_goodness_of_fit_ref 1.084
_refine_ls_hydrogen_treatment mixed
_refine_ls_matrix_type full
_refine_ls_number_parameters 283
_refine_ls_number_reflns 5118
_refine_ls_number_restraints 0
_refine_ls_restrained_S_all 1.084
_refine_ls_R_factor_all 0.0599
_refine_ls_R_factor_gt 0.0499
_refine_ls_shift/su_max 0.001
_refine_ls_shift/su_mean 0.000
_refine_ls_structure_factor_coef Fsqd
_refine_ls_weighting_details 'calc w=1/[\s^2^(Fo^2^)+(0.0736P)^2^+1.5088P] where P=(Fo^2^+2Fc^2^)/3'
_refine_ls_weighting_scheme calc
_refine_ls_wR_factor_gt 0.1218
_refine_ls_wR_factor_ref 0.1282
_reflns_number_gt 4402
_reflns_number_total 5118
_reflns_threshold_expression >2sigma(I)
_cod_data_source_file om7004657-file004.cif
_cod_data_source_block tak2
_cod_depositor_comments
;
The following automatic conversions were performed:

'_symmetry_cell_setting' value 'Monoclinic' changed to 'monoclinic'
according to /home/saulius/struct/CIF-dictionaries/cif_core.dic
dictionary named 'cif_core.dic' version 2.4.1 from 2010-06-29.

Automatic conversion script
Id: cif_fix_values 1715 2011-07-08 13:25:40Z adriana 
;
_cod_original_cell_volume 2229.7(5)
_cod_original_sg_symbol_H-M P2(1)/n
_cod_database_code 4073559

loop_
_symmetry_equiv_pos_as_xyz
'x, y, z'
'-x+1/2, y+1/2, -z+1/2'
'-x, -y, -z'
'x-1/2, -y-1/2, z-1/2'

loop_
_atom_site_label
_atom_site_type_symbol
_atom_site_fract_x
_atom_site_fract_y
_atom_site_fract_z
_atom_site_U_iso_or_equiv
_atom_site_adp_type
_atom_site_occupancy
_atom_site_symmetry_multiplicity
_atom_site_calc_flag
_atom_site_refinement_flags
Mo1 Mo 0.915250(18) 0.43332(3) 0.025959(16) 0.01165(11) Uani 1 1 d .
S1 S 0.13292(6) 0.86852(11) 0.29502(5) 0.0193(2) Uani 1 1 d .
O1 O 1.04465(16) 0.4542(3) 0.06184(16) 0.0155(5) Uani 1 1 d .
O2 O 0.1368(2) 0.1994(4) 0.1484(2) 0.0332(7) Uani 1 1 d .
O3 O 0.06919(18) 0.9444(3) 0.22531(17) 0.0260(6) Uani 1 1 d .
O4 O 0.20269(18) 0.8039(4) 0.27461(18) 0.0303(7) Uani 1 1 d .
O5 O 0.15599(19) 0.9811(4) 0.36443(17) 0.0286(6) Uani 1 1 d .
C1 C 0.8048(2) 0.2420(4) -0.0393(2) 0.0174(7) Uani 1 1 d .
H1A H 0.7455 0.2756 -0.0667 0.021 Uiso 1 1 calc R
C2 C 0.8641(2) 0.2228(4) -0.0766(2) 0.0185(7) Uani 1 1 d .
H2A H 0.8544 0.2399 -0.1349 0.022 Uiso 1 1 calc R
C3 C 0.9393(2) 0.1695(4) -0.0178(2) 0.0180(7) Uani 1 1 d .
H3A H 0.9906 0.1356 -0.0284 0.022 Uiso 1 1 calc R
C4 C 0.9266(2) 0.1505(4) 0.0580(2) 0.0177(7) Uani 1 1 d .
H4A H 0.9664 0.0981 0.1080 0.021 Uiso 1 1 calc R
C5 C 0.8422(2) 0.1945(4) 0.0441(2) 0.0142(7) Uani 1 1 d .
C6 C 0.7997(2) 0.1855(4) 0.1059(2) 0.0170(7) Uani 1 1 d .
C7 C 0.7676(2) 0.3748(5) 0.1128(2) 0.0180(7) Uani 1 1 d .
C8 C 0.8273(2) 0.4981(4) 0.0941(2) 0.0176(7) Uani 1 1 d .
C9 C 0.9104(2) 0.5361(5) 0.1445(2) 0.0179(7) Uani 1 1 d .
H9A H 0.9398 0.4860 0.1988 0.022 Uiso 1 1 calc R
C10 C 0.9383(2) 0.6776(4) 0.1096(2) 0.0169(7) Uani 1 1 d .
H10A H 0.9925 0.7384 0.1340 0.020 Uiso 1 1 calc R
C11 C 0.8758(2) 0.7232(4) 0.0376(2) 0.0168(7) Uani 1 1 d .
H11A H 0.8785 0.8205 0.0018 0.020 Uiso 1 1 calc R
C12 C 0.8072(2) 0.6127(4) 0.0255(2) 0.0164(7) Uani 1 1 d .
H12A H 0.7522 0.6224 -0.0185 0.020 Uiso 1 1 calc R
C13 C 0.8627(3) 0.1218(5) 0.1859(2) 0.0240(8) Uani 1 1 d .
H13A H 0.8808 0.0051 0.1790 0.036 Uiso 1 1 calc R
H13B H 0.8366 0.1207 0.2269 0.036 Uiso 1 1 calc R
H13C H 0.9107 0.1989 0.2027 0.036 Uiso 1 1 calc R
C14 C 0.7293(3) 0.0506(5) 0.0791(3) 0.0256(9) Uani 1 1 d .
H14A H 0.7528 -0.0630 0.0761 0.038 Uiso 1 1 calc R
H14B H 0.6898 0.0822 0.0263 0.038 Uiso 1 1 calc R
H14C H 0.7007 0.0472 0.1181 0.038 Uiso 1 1 calc R
C15 C 0.7669(3) 0.4161(5) 0.1974(3) 0.0291(9) Uani 1 1 d .
H15A H 0.7467 0.5337 0.1983 0.044 Uiso 1 1 calc R
H15B H 0.8233 0.4060 0.2364 0.044 Uiso 1 1 calc R
H15C H 0.7304 0.3349 0.2112 0.044 Uiso 1 1 calc R
C16 C 0.6780(2) 0.4060(5) 0.0541(3) 0.0254(9) Uani 1 1 d .
H16A H 0.6611 0.5239 0.0605 0.038 Uiso 1 1 calc R
H16B H 0.6403 0.3244 0.0658 0.038 Uiso 1 1 calc R
H16C H 0.6762 0.3892 -0.0011 0.038 Uiso 1 1 calc R
C17 C 0.0867(2) 0.6843(5) 0.3226(2) 0.0202(8) Uani 1 1 d .
C18 C 0.1087(3) 0.5188(5) 0.3084(2) 0.0256(8) Uani 1 1 d .
H18A H 0.1483 0.5022 0.2829 0.031 Uiso 1 1 calc R
C19 C 0.0727(3) 0.3774(5) 0.3313(3) 0.0288(9) Uani 1 1 d .
H19A H 0.0870 0.2648 0.3199 0.035 Uiso 1 1 calc R
C20 C 0.0161(3) 0.3976(5) 0.3707(2) 0.0289(9) Uani 1 1 d .
C21 C -0.0057(3) 0.5657(6) 0.3842(3) 0.0341(10) Uani 1 1 d .
H21A H -0.0453 0.5828 0.4097 0.041 Uiso 1 1 calc R
C22 C 0.0294(3) 0.7073(5) 0.3608(3) 0.0321(10) Uani 1 1 d .
H22A H 0.0142 0.8202 0.3709 0.039 Uiso 1 1 calc R
C23 C -0.0225(3) 0.2445(6) 0.3966(3) 0.0398(11) Uani 1 1 d .
H23A H 0.0001 0.1381 0.3829 0.060 Uiso 1 1 calc R
H23B H -0.0827 0.2468 0.3691 0.060 Uiso 1 1 calc R
H23C H -0.0100 0.2493 0.4547 0.060 Uiso 1 1 calc R
H1O H 1.068(3) 0.390(7) 0.089(3) 0.026(14) Uiso 1 1 d .
H2O H 0.187(3) 0.228(6) 0.174(3) 0.027(12) Uiso 1 1 d .
H3O H 0.121(4) 0.131(9) 0.175(4) 0.055(18) Uiso 1 1 d .

loop_
_atom_site_aniso_label
_atom_site_aniso_U_11
_atom_site_aniso_U_22
_atom_site_aniso_U_33
_atom_site_aniso_U_23
_atom_site_aniso_U_13
_atom_site_aniso_U_12
Mo1 0.01622(18) 0.00591(15) 0.01381(16) -0.00038(10) 0.00648(12) 0.00014(10)
S1 0.0227(5) 0.0134(4) 0.0188(4) -0.0006(3) 0.0035(4) -0.0004(3)
O1 0.0189(13) 0.0092(11) 0.0185(13) 0.0043(10) 0.0068(11) 0.0005(10)
O2 0.0262(17) 0.0287(16) 0.0372(18) 0.0176(14) 0.0014(14) -0.0017(13)
O3 0.0264(15) 0.0209(14) 0.0239(14) 0.0052(11) 0.0002(12) -0.0020(11)
O4 0.0253(15) 0.0291(15) 0.0379(17) 0.0011(13) 0.0127(13) 0.0017(12)
O5 0.0383(17) 0.0169(13) 0.0249(14) -0.0033(11) 0.0039(13) -0.0064(12)
C1 0.0217(18) 0.0119(15) 0.0193(17) -0.0031(13) 0.0082(14) -0.0041(13)
C2 0.026(2) 0.0108(15) 0.0198(17) -0.0065(13) 0.0098(15) -0.0065(14)
C3 0.029(2) 0.0036(14) 0.0290(19) -0.0028(13) 0.0190(16) 0.0014(13)
C4 0.0224(19) 0.0062(14) 0.0262(19) 0.0012(13) 0.0107(15) -0.0011(13)
C5 0.0182(17) 0.0059(14) 0.0200(17) -0.0013(12) 0.0086(14) -0.0013(12)
C6 0.0236(19) 0.0119(15) 0.0198(17) 0.0004(13) 0.0130(15) -0.0006(14)
C7 0.0216(19) 0.0144(16) 0.0220(18) -0.0011(14) 0.0127(15) -0.0013(14)
C8 0.0209(18) 0.0116(15) 0.0219(18) -0.0026(14) 0.0095(15) 0.0010(14)
C9 0.0238(19) 0.0156(16) 0.0159(17) -0.0033(13) 0.0088(15) -0.0030(14)
C10 0.0226(19) 0.0115(15) 0.0171(17) -0.0044(13) 0.0074(14) -0.0038(13)
C11 0.0255(19) 0.0079(15) 0.0212(17) -0.0016(13) 0.0134(15) 0.0034(13)
C12 0.0189(18) 0.0103(15) 0.0221(18) -0.0016(13) 0.0099(15) 0.0031(13)
C13 0.032(2) 0.0200(18) 0.024(2) 0.0077(15) 0.0156(17) 0.0024(16)
C14 0.030(2) 0.0150(17) 0.039(2) -0.0037(16) 0.0210(19) -0.0052(15)
C15 0.044(3) 0.0220(19) 0.032(2) -0.0031(16) 0.026(2) -0.0026(17)
C16 0.018(2) 0.0190(18) 0.041(2) 0.0010(16) 0.0132(18) 0.0000(15)
C17 0.0196(19) 0.0139(16) 0.0224(18) -0.0002(14) 0.0015(15) 0.0027(14)
C18 0.030(2) 0.0195(18) 0.029(2) -0.0004(16) 0.0120(17) 0.0023(16)
C19 0.039(2) 0.0112(16) 0.031(2) 0.0011(15) 0.0054(19) 0.0034(16)
C20 0.037(2) 0.0188(18) 0.024(2) 0.0040(15) 0.0015(18) -0.0067(17)
C21 0.039(3) 0.028(2) 0.042(3) -0.0023(19) 0.022(2) -0.0025(19)
C22 0.045(3) 0.0167(18) 0.041(2) -0.0026(17) 0.023(2) 0.0000(18)
C23 0.048(3) 0.029(2) 0.036(3) 0.0098(19) 0.006(2) -0.012(2)

loop_
_atom_type_symbol
_atom_type_description
_atom_type_scat_dispersion_real
_atom_type_scat_dispersion_imag
_atom_type_scat_source
C C 0.0033 0.0016 'International Tables Vol C Tables 4.2.6.8 and 6.1.1.4'
H H 0.0000 0.0000 'International Tables Vol C Tables 4.2.6.8 and 6.1.1.4'
O O 0.0106 0.0060 'International Tables Vol C Tables 4.2.6.8 and 6.1.1.4'
S S 0.1246 0.1234 'International Tables Vol C Tables 4.2.6.8 and 6.1.1.4'
Mo Mo -1.6832 0.6857 'International Tables Vol C Tables 4.2.6.8 and 6.1.1.4'

loop_
_geom_angle_atom_site_label_1
_geom_angle_atom_site_label_2
_geom_angle_atom_site_label_3
_geom_angle
_geom_angle_site_symmetry_1
_geom_angle_site_symmetry_3
O1 Mo1 O1 66.85(12) . 3_765
O1 Mo1 C4 90.50(11) . .
O1 Mo1 C4 124.65(12) 3_765 .
O1 Mo1 C3 82.79(12) . .
O1 Mo1 C3 88.56(11) 3_765 .
C4 Mo1 C3 37.12(13) . .
O1 Mo1 C9 93.87(12) . .
O1 Mo1 C9 131.84(11) 3_765 .
C4 Mo1 C9 97.74(13) . .
C3 Mo1 C9 134.30(13) . .
O1 Mo1 C8 130.23(12) . .
O1 Mo1 C8 138.23(11) 3_765 .
C4 Mo1 C8 95.46(13) . .
C3 Mo1 C8 127.38(13) . .
C9 Mo1 C8 36.36(13) . .
O1 Mo1 C12 135.92(11) . .
O1 Mo1 C12 102.50(11) 3_765 .
C4 Mo1 C12 125.71(13) . .
C3 Mo1 C12 141.11(13) . .
C9 Mo1 C12 60.49(13) . .
C8 Mo1 C12 36.64(12) . .
O1 Mo1 C5 125.96(11) . .
O1 Mo1 C5 140.04(11) 3_765 .
C4 Mo1 C5 36.26(12) . .
C3 Mo1 C5 60.07(12) . .
C9 Mo1 C5 87.48(12) . .
C8 Mo1 C5 67.37(12) . .
C12 Mo1 C5 90.51(12) . .
O1 Mo1 C10 79.49(11) . .
O1 Mo1 C10 96.18(11) 3_765 .
C4 Mo1 C10 129.92(13) . .
C3 Mo1 C10 158.08(14) . .
C9 Mo1 C10 35.72(12) . .
C8 Mo1 C10 59.24(13) . .
C12 Mo1 C10 58.55(13) . .
C5 Mo1 C10 122.35(12) . .
O1 Mo1 C1 141.42(11) . .
O1 Mo1 C1 108.08(11) 3_765 .
C4 Mo1 C1 59.97(13) . .
C3 Mo1 C1 58.65(13) . .
C9 Mo1 C1 112.98(13) . .
C8 Mo1 C1 80.39(12) . .
C12 Mo1 C1 82.53(13) . .
C5 Mo1 C1 35.77(12) . .
C10 Mo1 C1 137.98(13) . .
O1 Mo1 C2 110.92(11) . .
O1 Mo1 C2 81.11(11) 3_765 .
C4 Mo1 C2 60.14(13) . .
C3 Mo1 C2 35.24(13) . .
C9 Mo1 C2 145.69(13) . .
C8 Mo1 C2 114.76(13) . .
C12 Mo1 C2 109.12(13) . .
C5 Mo1 C2 58.94(12) . .
C10 Mo1 C2 166.68(13) . .
C1 Mo1 C2 34.40(12) . .
O1 Mo1 C11 101.80(11) . .
O1 Mo1 C11 81.28(11) 3_765 .
C4 Mo1 C11 154.07(13) . .
C3 Mo1 C11 166.01(13) . .
C9 Mo1 C11 59.09(12) . .
C8 Mo1 C11 59.19(12) . .
C12 Mo1 C11 34.97(12) . .
C5 Mo1 C11 123.95(12) . .
C10 Mo1 C11 34.41(12) . .
C1 Mo1 C11 115.51(13) . .
C2 Mo1 C11 132.52(13) . .
O5 S1 O4 114.43(18) . .
O5 S1 O3 112.39(17) . .
O4 S1 O3 111.54(18) . .
O5 S1 C17 105.40(18) . .
O4 S1 C17 106.00(18) . .
O3 S1 C17 106.33(17) . .
Mo1 O1 Mo1 113.16(12) . 3_765
C2 C1 C5 108.7(3) . .
C2 C1 Mo1 73.02(19) . .
C5 C1 Mo1 70.28(19) . .
C1 C2 C3 108.0(3) . .
C1 C2 Mo1 72.58(19) . .
C3 C2 Mo1 68.53(18) . .
C2 C3 C4 109.0(3) . .
C2 C3 Mo1 76.23(19) . .
C4 C3 Mo1 70.74(18) . .
C5 C4 C3 106.7(3) . .
C5 C4 Mo1 74.32(19) . .
C3 C4 Mo1 72.14(18) . .
C4 C5 C1 107.6(3) . .
C4 C5 C6 125.4(3) . .
C1 C5 C6 126.9(3) . .
C4 C5 Mo1 69.43(18) . .
C1 C5 Mo1 73.95(19) . .
C6 C5 Mo1 123.8(2) . .
C5 C6 C13 108.8(3) . .
C5 C6 C14 109.3(3) . .
C13 C6 C14 106.9(3) . .
C5 C6 C7 106.3(3) . .
C13 C6 C7 112.2(3) . .
C14 C6 C7 113.2(3) . .
C8 C7 C15 108.4(3) . .
C8 C7 C16 110.0(3) . .
C15 C7 C16 106.4(3) . .
C8 C7 C6 106.6(3) . .
C15 C7 C6 112.9(3) . .
C16 C7 C6 112.5(3) . .
C9 C8 C12 107.2(3) . .
C9 C8 C7 126.5(3) . .
C12 C8 C7 126.0(3) . .
C9 C8 Mo1 71.2(2) . .
C12 C8 Mo1 72.5(2) . .
C7 C8 Mo1 126.5(2) . .
C10 C9 C8 107.5(3) . .
C10 C9 Mo1 75.0(2) . .
C8 C9 Mo1 72.4(2) . .
C11 C10 C9 109.0(3) . .
C11 C10 Mo1 73.67(19) . .
C9 C10 Mo1 69.27(19) . .
C10 C11 C12 108.7(3) . .
C10 C11 Mo1 71.92(19) . .
C12 C11 Mo1 70.17(19) . .
C11 C12 C8 107.6(3) . .
C11 C12 Mo1 74.9(2) . .
C8 C12 Mo1 70.9(2) . .
C18 C17 C22 119.5(4) . .
C18 C17 S1 121.1(3) . .
C22 C17 S1 119.4(3) . .
C17 C18 C19 120.1(4) . .
C18 C19 C20 121.3(4) . .
C19 C20 C21 117.9(4) . .
C19 C20 C23 121.6(4) . .
C21 C20 C23 120.5(4) . .
C22 C21 C20 121.1(4) . .
C21 C22 C17 120.1(4) . .

loop_
_geom_bond_atom_site_label_1
_geom_bond_atom_site_label_2
_geom_bond_distance
_geom_bond_site_symmetry_2
Mo1 O1 2.099(3) .
Mo1 O1 2.104(3) 3_765
Mo1 C4 2.262(3) .
Mo1 C3 2.280(3) .
Mo1 C9 2.284(4) .
Mo1 C8 2.299(4) .
Mo1 C12 2.321(3) .
Mo1 C5 2.326(3) .
Mo1 C10 2.359(3) .
Mo1 C1 2.374(3) .
Mo1 C2 2.380(3) .
Mo1 C11 2.381(3) .
S1 O5 1.451(3) .
S1 O4 1.459(3) .
S1 O3 1.464(3) .
S1 C17 1.787(4) .
O1 Mo1 2.104(3) 3_765
C1 C2 1.406(5) .
C1 C5 1.444(5) .
C2 C3 1.414(5) .
C3 C4 1.446(5) .
C4 C5 1.429(5) .
C5 C6 1.518(5) .
C6 C13 1.541(5) .
C6 C14 1.547(5) .
C6 C7 1.591(5) .
C7 C8 1.524(5) .
C7 C15 1.542(5) .
C7 C16 1.551(5) .
C8 C9 1.430(5) .
C8 C12 1.452(5) .
C9 C10 1.426(5) .
C10 C11 1.402(5) .
C11 C12 1.414(5) .
C17 C18 1.387(5) .
C17 C22 1.389(6) .
C18 C19 1.391(6) .
C19 C20 1.390(6) .
C20 C21 1.402(6) .
C20 C23 1.511(6) .
C21 C22 1.386(6) .

loop_
_geom_hbond_atom_site_label_D
_geom_hbond_atom_site_label_H
_geom_hbond_atom_site_label_A
_geom_hbond_distance_DH
_geom_hbond_distance_HA
_geom_hbond_distance_DA
_geom_hbond_angle_DHA
_geom_hbond_site_symmetry_A
O1 H1O O2 0.72(5) 1.95(5) 2.666(4) 170(5) 1_655
O2 H2O O4 0.85(5) 1.89(5) 2.745(4) 176(5) 2_545
O2 H3O O3 0.81(7) 2.07(7) 2.873(4) 171(6) 1_545
